data_4078769
loop_
_publ_author_name
'Esteruelas, Miguel A.'
'Fern\'andez, Israel'
'L\'opez, Ana M.'
'Mora, Malka'
'O\~nate, Enrique'

_publ_section_title
;
 Preparation, Structure, Bonding, and Preliminary Reactivity of a
 Six-Coordinate d4Osmium--Boryl Complex
;
_journal_issue 13
_journal_name_full Organometallics
_journal_page_first 4646
_journal_paper_doi 10.1021/om300407d
_journal_volume 31
_journal_year 2012
_chemical_formula_sum 'C26 H46 B Cl O4 Os P2'
_chemical_formula_weight 721.03
_chemical_name_systematic
; 
 ? 
;
_space_group_IT_number 19
_symmetry_cell_setting orthorhombic
_symmetry_space_group_name_Hall 'P 2ac 2ab'
_symmetry_space_group_name_H-M 'P 21 21 21'
_atom_sites_solution_hydrogens geom
_atom_sites_solution_primary direct
_atom_sites_solution_secondary difmap
_audit_creation_method SHELXL-97
_cell_angle_alpha 90.00
_cell_angle_beta 90.00
_cell_angle_gamma 90.00
_cell_formula_units_Z 4
_cell_length_a 11.2704(6)
_cell_length_b 15.3793(9)
_cell_length_c 17.3091(10)
_cell_measurement_reflns_used 8836
_cell_measurement_temperature 100(2)
_cell_measurement_theta_max 28
_cell_measurement_theta_min 2
_cell_volume 3000.2(3)
_computing_cell_refinement 'SAINT+ v. 7.56a (Bruker AXS, 2008)'
_computing_data_collection 'apex2 v. 7.0 (Bruker AXS, 2009)'
_computing_data_reduction 'SAINT+ v. 7.56a (Bruker AXS, 2008)'
_computing_molecular_graphics 'XP, SHELXTL v. 6.14 (Bruker, 2000)'
_computing_publication_material 'XCIF, SHELXTL v. 6.14 (Bruker, 2000)'
_computing_structure_refinement 'SHELXL-97 (Sheldrick, 1997)'
_computing_structure_solution 'SHELXS-97 (Sheldrick, 1990)'
_diffrn_ambient_temperature 100(2)
_diffrn_detector_area_resol_mean 8.26
_diffrn_measured_fraction_theta_full 0.999
_diffrn_measured_fraction_theta_max 0.953
_diffrn_measurement_device_type 'Bruker SMART APEX CCD system'
_diffrn_measurement_method '\w rotations with narrow frames'
_diffrn_radiation_monochromator graphite
_diffrn_radiation_source 'normal-focus sealed tube'
_diffrn_radiation_type MoK\a
_diffrn_radiation_wavelength 0.71073
_diffrn_reflns_av_R_equivalents 0.0437
_diffrn_reflns_av_sigmaI/netI 0.0500
_diffrn_reflns_limit_h_max 15
_diffrn_reflns_limit_h_min -15
_diffrn_reflns_limit_k_max 19
_diffrn_reflns_limit_k_min -20
_diffrn_reflns_limit_l_max 22
_diffrn_reflns_limit_l_min -23
_diffrn_reflns_number 28023
_diffrn_reflns_theta_full 27.50
_diffrn_reflns_theta_max 28.73
_diffrn_reflns_theta_min 1.77
_diffrn_standards_decay_% 0
_exptl_absorpt_coefficient_mu 4.475
_exptl_absorpt_correction_T_max 0.862
_exptl_absorpt_correction_T_min 0.643
_exptl_absorpt_correction_type multi-scan
_exptl_absorpt_process_details
;
 Absorption correction performed with SADABS program. This is based on the
method of Blessing: Blessing, R. H., Acta Crystallogr., Sect. A 1995, 51, 33.
;
_exptl_crystal_colour colorless
_exptl_crystal_density_diffrn 1.596
_exptl_crystal_density_method 'not measured'
_exptl_crystal_description 'irregular block'
_exptl_crystal_F_000 1448
_exptl_crystal_size_max 0.04
_exptl_crystal_size_mid 0.04
_exptl_crystal_size_min 0.02
_refine_diff_density_max 0.880
_refine_diff_density_min -1.315
_refine_diff_density_rms 0.103
_refine_ls_abs_structure_details 'Flack H D (1983), Acta Cryst. A39, 876-881'
_refine_ls_abs_structure_Flack 0.018(18)
_refine_ls_extinction_method none
_refine_ls_goodness_of_fit_ref 1.056
_refine_ls_hydrogen_treatment constr
_refine_ls_matrix_type full
_refine_ls_number_parameters 318
_refine_ls_number_reflns 7212
_refine_ls_number_restraints 24
_refine_ls_restrained_S_all 3.279
_refine_ls_R_factor_all 0.0390
_refine_ls_R_factor_gt 0.0288
_refine_ls_shift/su_max 0.007
_refine_ls_shift/su_mean 0.000
_refine_ls_structure_factor_coef Fsqd
_refine_ls_weighting_details 'calc w=1/[\s^2^(Fo^2^)+(0.0100P)^2^+0.0000P] where P=(Fo^2^+2Fc^2^)/3'
_refine_ls_weighting_scheme calc
_refine_ls_wR_factor_gt 0.0517
_refine_ls_wR_factor_ref 0.0541
_reflns_number_gt 6196
_reflns_number_total 7212
_reflns_threshold_expression >2sigma(I)
_cod_data_source_file om300407d_si_001.cif
_cod_data_source_block enrique33as
_cod_original_sg_symbol_H-M P212121
_cod_database_code 4078769

loop_
_symmetry_equiv_pos_as_xyz
'x, y, z'
'-x+1/2, -y, z+1/2'
'-x, y+1/2, -z+1/2'
'x+1/2, -y+1/2, -z'

loop_
_atom_site_label
_atom_site_type_symbol
_atom_site_fract_x
_atom_site_fract_y
_atom_site_fract_z
_atom_site_U_iso_or_equiv
_atom_site_adp_type
_atom_site_occupancy
_atom_site_symmetry_multiplicity
_atom_site_calc_flag
_atom_site_refinement_flags
_atom_site_disorder_assembly
_atom_site_disorder_group
Os Os 1.00284(6) 0.06240(3) 0.56800(3) 0.01934(13) Uani 1 1 d D . .
P1 P 1.0232(3) -0.0619(2) 0.4819(2) 0.0237(8) Uani 1 1 d D A .
P2 P 0.9757(3) 0.1853(2) 0.6547(2) 0.0273(9) Uani 1 1 d D A .
Cl1A Cl 1.1108(5) -0.0315(4) 0.6622(3) 0.0268(13) Uiso 0.707(11) 1 d PD A 1
C25A C 0.9226(18) 0.1188(14) 0.4917(13) 0.027(3) Uiso 0.707(11) 1 d PD A 1
O3A O 0.8716(14) 0.1512(10) 0.4436(10) 0.027(3) Uiso 0.707(11) 1 d PD A 1
Cl1B Cl 0.8884(13) 0.1418(10) 0.4660(8) 0.0268(13) Uiso 0.293(11) 1 d PD A 2
C25B C 1.075(4) 0.003(3) 0.644(2) 0.027(3) Uiso 0.293(11) 1 d PD A 2
O3B O 1.122(3) -0.036(2) 0.690(2) 0.027(3) Uiso 0.293(11) 1 d PD A 2
O1 O 0.7240(8) 0.0242(6) 0.5808(5) 0.025(2) Uani 1 1 d . . .
O2 O 0.8242(8) -0.0353(6) 0.6825(5) 0.021(2) Uani 1 1 d . . .
O4 O 1.2522(9) 0.1417(7) 0.5392(6) 0.036(3) Uani 1 1 d . . .
B B 0.8386(13) 0.0125(10) 0.6122(9) 0.020(3) Uani 1 1 d . A .
C1 C 0.6455(12) -0.0167(9) 0.6286(8) 0.025(3) Uani 1 1 d . A .
C2 C 0.7056(11) -0.0534(9) 0.6903(8) 0.023(3) Uani 1 1 d . A .
C3 C 0.6483(13) -0.1004(10) 0.7466(8) 0.029(3) Uani 1 1 d . . .
H3 H 0.6901 -0.1261 0.7884 0.034 Uiso 1 1 calc R A .
C4 C 0.5253(14) -0.1084(10) 0.7392(9) 0.037(4) Uani 1 1 d . A .
H4 H 0.4823 -0.1406 0.7767 0.045 Uiso 1 1 calc R . .
C5 C 0.4656(12) -0.0710(11) 0.6792(9) 0.040(4) Uani 1 1 d . . .
H5 H 0.3819 -0.0775 0.6764 0.048 Uiso 1 1 calc R A .
C6 C 0.5232(12) -0.0235(10) 0.6219(9) 0.037(4) Uani 1 1 d . A .
H6 H 0.4810 0.0028 0.5805 0.045 Uiso 1 1 calc R . .
C7A C 0.993(2) -0.1672(11) 0.5335(13) 0.022(3) Uiso 0.60(3) 1 d PD A 1
H7A H 1.0258 -0.1598 0.5868 0.026 Uiso 0.60(3) 1 calc PR A 1
C8A C 0.861(2) -0.1905(18) 0.5445(16) 0.029(2) Uiso 0.60(3) 1 d PD A 1
H8A1 H 0.8284 -0.2119 0.4956 0.044 Uiso 0.60(3) 1 calc PR A 1
H8A2 H 0.8171 -0.1387 0.5608 0.044 Uiso 0.60(3) 1 calc PR A 1
H8A3 H 0.8536 -0.2358 0.5841 0.044 Uiso 0.60(3) 1 calc PR A 1
C9A C 1.059(2) -0.2468(15) 0.4981(17) 0.029(2) Uiso 0.60(3) 1 d PD A 1
H9A1 H 1.0326 -0.3002 0.5239 0.044 Uiso 0.60(3) 1 calc PR A 1
H9A2 H 1.1447 -0.2397 0.5055 0.044 Uiso 0.60(3) 1 calc PR A 1
H9A3 H 1.0414 -0.2506 0.4428 0.044 Uiso 0.60(3) 1 calc PR A 1
C7B C 1.022(3) -0.1740(16) 0.5200(19) 0.022(3) Uiso 0.40(3) 1 d PD A 2
H7B H 1.0903 -0.1777 0.5570 0.026 Uiso 0.40(3) 1 calc PR A 2
C8B C 0.909(3) -0.188(2) 0.569(2) 0.029(2) Uiso 0.40(3) 1 d PD A 2
H8B1 H 0.9107 -0.2465 0.5915 0.044 Uiso 0.40(3) 1 calc PR A 2
H8B2 H 0.8390 -0.1828 0.5352 0.044 Uiso 0.40(3) 1 calc PR A 2
H8B3 H 0.9051 -0.1445 0.6096 0.044 Uiso 0.40(3) 1 calc PR A 2
C9B C 1.036(3) -0.251(2) 0.465(2) 0.029(2) Uiso 0.40(3) 1 d PD A 2
H9B1 H 1.0577 -0.3030 0.4940 0.044 Uiso 0.40(3) 1 calc PR A 2
H9B2 H 1.0988 -0.2380 0.4270 0.044 Uiso 0.40(3) 1 calc PR A 2
H9B3 H 0.9613 -0.2609 0.4374 0.044 Uiso 0.40(3) 1 calc PR A 2
C10 C 0.9288(11) -0.0568(10) 0.3938(8) 0.027(3) Uani 1 1 d . . .
H10 H 0.9464 0.0017 0.3713 0.032 Uiso 1 1 calc R A .
C11 C 0.7954(13) -0.0555(13) 0.4074(9) 0.039(4) Uani 1 1 d . A .
H11A H 0.7550 -0.0369 0.3600 0.059 Uiso 1 1 calc R . .
H11B H 0.7768 -0.0149 0.4493 0.059 Uiso 1 1 calc R . .
H11C H 0.7684 -0.1140 0.4215 0.059 Uiso 1 1 calc R . .
C12 C 0.9602(14) -0.1209(11) 0.3284(9) 0.046(5) Uani 1 1 d . A .
H12A H 0.9414 -0.1803 0.3448 0.070 Uiso 1 1 calc R . .
H12B H 1.0451 -0.1166 0.3166 0.070 Uiso 1 1 calc R . .
H12C H 0.9141 -0.1064 0.2821 0.070 Uiso 1 1 calc R . .
C13 C 1.1737(12) -0.0707(10) 0.4388(9) 0.029(3) Uani 1 1 d . . .
H13 H 1.1749 -0.1251 0.4073 0.035 Uiso 1 1 calc R A .
C14 C 1.2714(12) -0.0797(9) 0.5005(9) 0.033(4) Uani 1 1 d . A .
H14A H 1.3482 -0.0885 0.4751 0.049 Uiso 1 1 calc R . .
H14B H 1.2539 -0.1297 0.5337 0.049 Uiso 1 1 calc R . .
H14C H 1.2744 -0.0268 0.5319 0.049 Uiso 1 1 calc R . .
C15 C 1.1993(13) 0.0053(10) 0.3834(8) 0.031(4) Uani 1 1 d . A .
H15A H 1.1769 0.0602 0.4081 0.046 Uiso 1 1 calc R . .
H15B H 1.1532 -0.0024 0.3358 0.046 Uiso 1 1 calc R . .
H15C H 1.2841 0.0063 0.3709 0.046 Uiso 1 1 calc R . .
C16A C 1.0517(19) 0.2846(11) 0.6180(10) 0.022(3) Uiso 0.66(3) 1 d PD A 1
H16A H 1.1387 0.2723 0.6203 0.026 Uiso 0.66(3) 1 calc PR A 1
C17A C 1.031(3) 0.3668(17) 0.6668(14) 0.029(2) Uiso 0.66(3) 1 d PD A 1
H17A H 1.0874 0.4119 0.6511 0.044 Uiso 0.66(3) 1 calc PR A 1
H17B H 1.0427 0.3530 0.7215 0.044 Uiso 0.66(3) 1 calc PR A 1
H17C H 0.9499 0.3877 0.6587 0.044 Uiso 0.66(3) 1 calc PR A 1
C18A C 1.0236(19) 0.3060(14) 0.5343(10) 0.029(2) Uiso 0.66(3) 1 d PD A 1
H18A H 0.9385 0.3173 0.5289 0.044 Uiso 0.66(3) 1 calc PR A 1
H18B H 1.0459 0.2567 0.5015 0.044 Uiso 0.66(3) 1 calc PR A 1
H18C H 1.0684 0.3576 0.5186 0.044 Uiso 0.66(3) 1 calc PR A 1
C16B C 0.984(3) 0.2967(17) 0.6040(18) 0.022(3) Uiso 0.34(3) 1 d PD A 2
H16B H 0.9021 0.3073 0.5836 0.026 Uiso 0.34(3) 1 calc PR A 2
C17B C 1.010(6) 0.374(3) 0.657(3) 0.029(2) Uiso 0.34(3) 1 d PD A 2
H17D H 1.0317 0.4248 0.6254 0.044 Uiso 0.34(3) 1 calc PR A 2
H17E H 1.0762 0.3597 0.6915 0.044 Uiso 0.34(3) 1 calc PR A 2
H17F H 0.9396 0.3879 0.6877 0.044 Uiso 0.34(3) 1 calc PR A 2
C18B C 1.066(4) 0.303(3) 0.533(2) 0.029(2) Uiso 0.34(3) 1 d PD A 2
H18D H 1.0437 0.2580 0.4957 0.044 Uiso 0.34(3) 1 calc PR A 2
H18E H 1.1482 0.2941 0.5495 0.044 Uiso 0.34(3) 1 calc PR A 2
H18F H 1.0576 0.3604 0.5096 0.044 Uiso 0.34(3) 1 calc PR A 2
C19 C 0.8204(12) 0.2026(9) 0.6886(8) 0.023(3) Uani 1 1 d . . .
H19 H 0.7922 0.1444 0.7067 0.028 Uiso 1 1 calc R A .
C20 C 0.8009(14) 0.2641(10) 0.7558(8) 0.033(4) Uani 1 1 d . A .
H20A H 0.8191 0.3237 0.7395 0.050 Uiso 1 1 calc R . .
H20B H 0.8529 0.2477 0.7987 0.050 Uiso 1 1 calc R . .
H20C H 0.7179 0.2609 0.7725 0.050 Uiso 1 1 calc R . .
C21 C 0.7385(16) 0.2277(11) 0.6220(9) 0.053(5) Uani 1 1 d . A .
H21A H 0.6557 0.2244 0.6392 0.080 Uiso 1 1 calc R . .
H21B H 0.7506 0.1876 0.5787 0.080 Uiso 1 1 calc R . .
H21C H 0.7564 0.2871 0.6053 0.080 Uiso 1 1 calc R . .
C22 C 1.0584(13) 0.1810(11) 0.7476(8) 0.037(4) Uani 1 1 d . . .
H22 H 1.0442 0.2378 0.7742 0.044 Uiso 1 1 calc R A .
C23 C 1.0090(18) 0.1093(10) 0.8015(8) 0.043(4) Uani 1 1 d . A .
H23A H 1.0288 0.0520 0.7803 0.065 Uiso 1 1 calc R . .
H23B H 0.9226 0.1151 0.8054 0.065 Uiso 1 1 calc R . .
H23C H 1.0443 0.1154 0.8529 0.065 Uiso 1 1 calc R . .
C24 C 1.1934(15) 0.1719(12) 0.7381(10) 0.053(5) Uani 1 1 d . A .
H24A H 1.2320 0.1804 0.7883 0.080 Uiso 1 1 calc R . .
H24B H 1.2221 0.2157 0.7015 0.080 Uiso 1 1 calc R . .
H24C H 1.2121 0.1137 0.7185 0.080 Uiso 1 1 calc R . .
C26 C 1.1597(13) 0.1124(9) 0.5441(9) 0.028(3) Uani 1 1 d . A .

loop_
_atom_site_aniso_label
_atom_site_aniso_U_11
_atom_site_aniso_U_22
_atom_site_aniso_U_33
_atom_site_aniso_U_23
_atom_site_aniso_U_13
_atom_site_aniso_U_12
Os 0.0206(2) 0.0180(2) 0.0194(2) 0.0012(2) -0.0016(3) -0.0030(3)
P1 0.026(2) 0.0190(15) 0.0263(17) 0.0010(15) -0.0063(14) -0.0018(16)
P2 0.035(3) 0.0236(17) 0.0228(17) -0.0039(15) 0.0070(16) -0.0105(17)
O1 0.020(5) 0.032(5) 0.025(6) 0.005(4) -0.004(4) -0.002(4)
O2 0.016(5) 0.025(5) 0.023(5) 0.000(4) 0.000(4) -0.001(4)
O4 0.027(6) 0.034(6) 0.046(7) -0.002(5) 0.008(5) -0.006(5)
B 0.021(8) 0.015(8) 0.025(9) 0.000(7) -0.003(6) 0.001(6)
C1 0.025(7) 0.025(8) 0.024(8) -0.004(6) 0.001(6) -0.001(6)
C2 0.026(7) 0.018(7) 0.026(8) -0.009(6) 0.002(6) -0.002(6)
C3 0.029(8) 0.032(9) 0.025(8) 0.001(7) 0.003(6) -0.002(7)
C4 0.038(12) 0.041(9) 0.032(8) -0.006(7) 0.008(7) -0.013(8)
C5 0.019(7) 0.061(11) 0.039(9) -0.009(9) 0.002(6) -0.009(7)
C6 0.018(9) 0.058(10) 0.037(8) 0.006(8) -0.007(6) -0.004(7)
C10 0.028(7) 0.028(8) 0.025(8) 0.001(7) -0.007(6) 0.003(7)
C11 0.028(8) 0.059(12) 0.030(9) 0.001(10) -0.007(7) -0.008(9)
C12 0.046(11) 0.052(11) 0.041(10) -0.022(9) -0.018(8) 0.012(8)
C13 0.027(7) 0.023(8) 0.038(10) -0.011(8) -0.003(7) 0.000(6)
C14 0.031(8) 0.023(8) 0.044(10) -0.004(7) -0.009(7) 0.006(6)
C15 0.028(8) 0.037(10) 0.026(9) -0.006(7) 0.003(6) 0.001(7)
C19 0.029(8) 0.016(7) 0.024(8) -0.003(6) -0.001(6) 0.001(6)
C20 0.035(9) 0.033(9) 0.032(9) -0.007(7) 0.004(7) 0.002(7)
C21 0.067(13) 0.055(12) 0.038(10) -0.017(9) -0.020(9) 0.043(10)
C22 0.025(8) 0.048(11) 0.037(9) -0.025(8) 0.001(6) -0.007(7)
C23 0.038(9) 0.067(10) 0.025(7) -0.008(7) -0.004(10) 0.009(11)
C24 0.030(9) 0.059(14) 0.070(14) -0.028(11) 0.000(9) -0.011(9)
C26 0.031(8) 0.021(8) 0.031(9) -0.006(6) 0.008(6) 0.003(6)

loop_
_atom_type_symbol
_atom_type_description
_atom_type_scat_dispersion_real
_atom_type_scat_dispersion_imag
_atom_type_scat_source
C C 0.0033 0.0016 'International Tables Vol C Tables 4.2.6.8 and 6.1.1.4'
H H 0.0000 0.0000 'International Tables Vol C Tables 4.2.6.8 and 6.1.1.4'
B B 0.0013 0.0007 'International Tables Vol C Tables 4.2.6.8 and 6.1.1.4'
O O 0.0106 0.0060 'International Tables Vol C Tables 4.2.6.8 and 6.1.1.4'
P P 0.1023 0.0942 'International Tables Vol C Tables 4.2.6.8 and 6.1.1.4'
Cl Cl 0.1484 0.1585 'International Tables Vol C Tables 4.2.6.8 and 6.1.1.4'
Os Os -1.2165 7.6030 'International Tables Vol C Tables 4.2.6.8 and 6.1.1.4'

loop_
_geom_angle_atom_site_label_1
_geom_angle_atom_site_label_2
_geom_angle_atom_site_label_3
_geom_angle
C25B Os C25A 176.6(17)
C25B Os C26 87.1(16)
C25A Os C26 96.2(8)
C25B Os B 86.8(16)
C25A Os B 90.0(8)
C26 Os B 171.1(6)
C25B Os P2 90.2(16)
C25A Os P2 90.9(7)
C26 Os P2 86.5(4)
B Os P2 87.1(4)
C25B Os P1 90.2(16)
C25A Os P1 88.7(7)
C26 Os P1 95.4(4)
B Os P1 91.1(4)
P2 Os P1 178.12(12)
C25B Os Cl1A 6.3(16)
C25A Os Cl1A 172.8(7)
C26 Os Cl1A 85.7(5)
B Os Cl1A 88.9(4)
P2 Os Cl1A 96.21(16)
P1 Os Cl1A 84.23(16)
C25B Os Cl1B 175.8(16)
C25A Os Cl1B 1.7(8)
C26 Os Cl1B 97.1(6)
B Os Cl1B 89.0(5)
P2 Os Cl1B 89.5(4)
P1 Os Cl1B 90.0(4)
Cl1A Os Cl1B 173.8(4)
C7B P1 C13 94.6(11)
C7B P1 C10 109.2(12)
C13 P1 C10 101.3(6)
C7B P1 C7A 12.9(11)
C13 P1 C7A 107.2(9)
C10 P1 C7A 108.8(9)
C7B P1 Os 120.9(10)
C13 P1 Os 112.9(5)
C10 P1 Os 114.5(5)
C7A P1 Os 111.6(7)
C22 P2 C16A 95.4(8)
C22 P2 C19 101.7(6)
C16A P2 C19 115.0(8)
C22 P2 C16B 113.7(12)
C16A P2 C16B 25.0(12)
C19 P2 C16B 93.5(12)
C22 P2 Os 116.3(5)
C16A P2 Os 111.7(6)
C19 P2 Os 115.0(4)
C16B P2 Os 113.9(9)
O3A C25A Os 177.8(18)
O3B C25B Os 178(5)
C1 O1 B 107.5(10)
C2 O2 B 107.3(10)
O1 B O2 106.8(11)
O1 B Os 127.3(10)
O2 B Os 125.8(10)
O1 C1 C2 109.7(11)
O1 C1 C6 129.0(13)
C2 C1 C6 121.3(13)
O2 C2 C3 129.3(13)
O2 C2 C1 108.6(12)
C3 C2 C1 122.1(13)
C2 C3 C4 116.6(14)
C2 C3 H3 121.7
C4 C3 H3 121.7
C5 C4 C3 121.4(14)
C5 C4 H4 119.3
C3 C4 H4 119.3
C4 C5 C6 122.2(13)
C4 C5 H5 118.9
C6 C5 H5 118.9
C1 C6 C5 116.3(14)
C1 C6 H6 121.8
C5 C6 H6 121.8
C8A C7A C9A 109.1(18)
C8A C7A P1 115.8(16)
C9A C7A P1 113.7(16)
C8A C7A H7A 105.8
C9A C7A H7A 105.8
P1 C7A H7A 105.8
C9B C7B C8B 108(2)
C9B C7B P1 120(2)
C8B C7B P1 109(2)
C9B C7B H7B 106.1
C8B C7B H7B 106.1
P1 C7B H7B 106.1
C7B C8B H8B1 109.5
C7B C8B H8B2 109.5
H8B1 C8B H8B2 109.5
C7B C8B H8B3 109.5
H8B1 C8B H8B3 109.5
H8B2 C8B H8B3 109.5
C7B C9B H9B1 109.5
C7B C9B H9B2 109.5
H9B1 C9B H9B2 109.5
C7B C9B H9B3 109.5
H9B1 C9B H9B3 109.5
H9B2 C9B H9B3 109.5
C11 C10 C12 110.4(12)
C11 C10 P1 116.0(10)
C12 C10 P1 116.3(10)
C11 C10 H10 104.1
C12 C10 H10 104.1
P1 C10 H10 104.1
C10 C11 H11A 109.5
C10 C11 H11B 109.5
H11A C11 H11B 109.5
C10 C11 H11C 109.5
H11A C11 H11C 109.5
H11B C11 H11C 109.5
C10 C12 H12A 109.5
C10 C12 H12B 109.5
H12A C12 H12B 109.5
C10 C12 H12C 109.5
H12A C12 H12C 109.5
H12B C12 H12C 109.5
C15 C13 C14 111.5(12)
C15 C13 P1 111.5(10)
C14 C13 P1 112.4(10)
C15 C13 H13 107.0
C14 C13 H13 107.0
P1 C13 H13 107.0
C13 C14 H14A 109.5
C13 C14 H14B 109.5
H14A C14 H14B 109.5
C13 C14 H14C 109.5
H14A C14 H14C 109.5
H14B C14 H14C 109.5
C13 C15 H15A 109.5
C13 C15 H15B 109.5
H15A C15 H15B 109.5
C13 C15 H15C 109.5
H15A C15 H15C 109.5
H15B C15 H15C 109.5
C18A C16A C17A 108.3(15)
C18A C16A P2 114.0(14)
C17A C16A P2 114.7(17)
C18A C16A H16A 106.4
C17A C16A H16A 106.4
P2 C16A H16A 106.4
C17B C16B C18B 108(2)
C17B C16B P2 115(3)
C18B C16B P2 116(3)
C17B C16B H16B 105.2
C18B C16B H16B 105.2
P2 C16B H16B 105.2
C16B C17B H17D 109.5
C16B C17B H17E 109.5
H17D C17B H17E 109.5
C16B C17B H17F 109.5
H17D C17B H17F 109.5
H17E C17B H17F 109.5
C16B C18B H18D 109.5
C16B C18B H18E 109.5
H18D C18B H18E 109.5
C16B C18B H18F 109.5
H18D C18B H18F 109.5
H18E C18B H18F 109.5
C20 C19 C21 109.5(11)
C20 C19 P2 117.8(10)
C21 C19 P2 111.5(11)
C20 C19 H19 105.7
C21 C19 H19 105.7
P2 C19 H19 105.7
C19 C20 H20A 109.5
C19 C20 H20B 109.5
H20A C20 H20B 109.5
C19 C20 H20C 109.5
H20A C20 H20C 109.5
H20B C20 H20C 109.5
C19 C21 H21A 109.5
C19 C21 H21B 109.5
H21A C21 H21B 109.5
C19 C21 H21C 109.5
H21A C21 H21C 109.5
H21B C21 H21C 109.5
C24 C22 C23 110.8(15)
C24 C22 P2 114.0(11)
C23 C22 P2 111.5(10)
C24 C22 H22 106.7
C23 C22 H22 106.7
P2 C22 H22 106.7
C22 C23 H23A 109.5
C22 C23 H23B 109.5
H23A C23 H23B 109.5
C22 C23 H23C 109.5
H23A C23 H23C 109.5
H23B C23 H23C 109.5
C22 C24 H24A 109.5
C22 C24 H24B 109.5
H24A C24 H24B 109.5
C22 C24 H24C 109.5
H24A C24 H24C 109.5
H24B C24 H24C 109.5
O4 C26 Os 172.2(13)

loop_
_geom_bond_atom_site_label_1
_geom_bond_atom_site_label_2
_geom_bond_distance
Os C25B 1.80(3)
Os C25A 1.82(2)
Os C26 1.971(15)
Os B 2.145(15)
Os P2 2.433(4)
Os P1 2.435(4)
Os Cl1A 2.495(6)
Os Cl1B 2.503(14)
P1 C7B 1.85(2)
P1 C13 1.857(14)
P1 C10 1.861(13)
P1 C7A 1.881(18)
P2 C22 1.860(15)
P2 C16A 1.862(17)
P2 C19 1.865(14)
P2 C16B 1.93(3)
C25A O3A 1.13(3)
C25B O3B 1.12(4)
O1 C1 1.365(16)
O1 B 1.412(17)
O2 C2 1.372(15)
O2 B 1.431(18)
O4 C26 1.140(16)
C1 C2 1.385(19)
C1 C6 1.387(18)
C2 C3 1.374(19)
C3 C4 1.40(2)
C3 H3 0.9500
C4 C5 1.36(2)
C4 H4 0.9500
C5 C6 1.39(2)
C5 H5 0.9500
C6 H6 0.9500
C7A C8A 1.54(2)
C7A C9A 1.56(2)
C7A H7A 1.0000
C8A H8A1 0.9800
C8A H8A2 0.9800
C8A H8A3 0.9800
C9A H9A1 0.9800
C9A H9A2 0.9800
C9A H9A3 0.9800
C7B C9B 1.53(3)
C7B C8B 1.54(3)
C7B H7B 1.0000
C8B H8B1 0.9800
C8B H8B2 0.9800
C8B H8B3 0.9800
C9B H9B1 0.9800
C9B H9B2 0.9800
C9B H9B3 0.9800
C10 C11 1.523(19)
C10 C12 1.542(19)
C10 H10 1.0000
C11 H11A 0.9800
C11 H11B 0.9800
C11 H11C 0.9800
C12 H12A 0.9800
C12 H12B 0.9800
C12 H12C 0.9800
C13 C15 1.54(2)
C13 C14 1.540(18)
C13 H13 1.0000
C14 H14A 0.9800
C14 H14B 0.9800
C14 H14C 0.9800
C15 H15A 0.9800
C15 H15B 0.9800
C15 H15C 0.9800
C16A C18A 1.52(2)
C16A C17A 1.54(2)
C16A H16A 1.0000
C17A H17A 0.9800
C17A H17B 0.9800
C17A H17C 0.9800
C18A H18A 0.9800
C18A H18B 0.9800
C18A H18C 0.9800
C16B C17B 1.53(3)
C16B C18B 1.54(3)
C16B H16B 1.0000
C17B H17D 0.9800
C17B H17E 0.9800
C17B H17F 0.9800
C18B H18D 0.9800
C18B H18E 0.9800
C18B H18F 0.9800
C19 C20 1.516(18)
C19 C21 1.527(19)
C19 H19 1.0000
C20 H20A 0.9800
C20 H20B 0.9800
C20 H20C 0.9800
C21 H21A 0.9800
C21 H21B 0.9800
C21 H21C 0.9800
C22 C24 1.54(2)
C22 C23 1.55(2)
C22 H22 1.0000
C23 H23A 0.9800
C23 H23B 0.9800
C23 H23C 0.9800
C24 H24A 0.9800
C24 H24B 0.9800
C24 H24C 0.9800
